data_4339721
loop_
_publ_author_name
'Verdejo, Bego\~na'
'Ferrer, Armando'
'Blasco, Salvador'
'Castillo, Carmen Esther'
'Gonz\'alez, Jorge'
'Latorre, Julio'
'M\'a\~nez, M Angeles'
'Basallote, Manuel Garc\'ia'
'Soriano, Conxa'
'Garc\'ia-Espa\~na, Enrique'

_publ_section_title
;
 Hydrogen and copper ion-induced molecular reorganizations in
 scorpionand-like ligands. A potentiometric, mechanistic, and solid-state
 study.
;
_journal_issue 14
_journal_name_full 'Inorganic chemistry'
_journal_page_first 5707
_journal_page_last 5719
_journal_paper_doi 10.1021/ic700643n
_journal_volume 46
_journal_year 2007
_chemical_formula_sum 'C24 H42 N5 O13 P3'
_chemical_formula_weight 701.54
_chemical_name_systematic
;
 ?
;
_space_group_IT_number 2
_symmetry_space_group_name_Hall '-P 1'
_symmetry_space_group_name_H-M 'P -1'
_atom_sites_solution_hydrogens geom
_atom_sites_solution_primary direct
_atom_sites_solution_secondary difmap
_audit_conform_dict_location ftp://ftp.iucr.org/pub/cif_core.dic
_audit_conform_dict_name cif_core.dic
_audit_conform_dict_version 2.3
_audit_creation_date 2007-04-03T18:37:38-00:00
_audit_creation_method 'WinGX routine CIF_UPDATE'
_cell_angle_alpha 94.5300(14)
_cell_angle_beta 100.7720(13)
_cell_angle_gamma 98.1090(19)
_cell_formula_units_Z 2
_cell_length_a 8.9080(2)
_cell_length_b 12.6100(4)
_cell_length_c 14.2710(5)
_cell_measurement_temperature 293(2)
_cell_volume 1549.89(8)
_computing_structure_refinement 'SHELXL-97 (Sheldrick, 1997)'
_diffrn_ambient_temperature 293(2)
_diffrn_measured_fraction_theta_full 0.991
_diffrn_measured_fraction_theta_max 0.991
_diffrn_radiation_monochromator graphite
_diffrn_radiation_type MoK\a
_diffrn_radiation_wavelength 0.71073
_diffrn_reflns_av_R_equivalents 0.0324
_diffrn_reflns_av_unetI/netI 0.0599
_diffrn_reflns_limit_h_max 9
_diffrn_reflns_limit_h_min -9
_diffrn_reflns_limit_k_max 11
_diffrn_reflns_limit_k_min -13
_diffrn_reflns_limit_l_max 15
_diffrn_reflns_limit_l_min -15
_diffrn_reflns_number 7409
_diffrn_reflns_theta_full 23.28
_diffrn_reflns_theta_max 23.28
_diffrn_reflns_theta_min 1.46
_exptl_absorpt_coefficient_mu 0.265
_exptl_absorpt_correction_type none
_exptl_crystal_density_diffrn 1.503
_exptl_crystal_density_method 'not measured'
_exptl_crystal_F_000 740
_refine_diff_density_max 0.559
_refine_diff_density_min -0.509
_refine_diff_density_rms 0.075
_refine_ls_extinction_method none
_refine_ls_goodness_of_fit_ref 1.553
_refine_ls_hydrogen_treatment mixed
_refine_ls_matrix_type full
_refine_ls_number_parameters 440
_refine_ls_number_reflns 4408
_refine_ls_number_restraints 0
_refine_ls_restrained_S_all 1.553
_refine_ls_R_factor_all 0.1459
_refine_ls_R_factor_gt 0.0852
_refine_ls_shift/su_max 8.118
_refine_ls_shift/su_mean 0.019
_refine_ls_structure_factor_coef Fsqd
_refine_ls_weighting_details 'calc w=1/[\s^2^(Fo^2^)+(0.1000P)^2^+0.0000P] where P=(Fo^2^+2Fc^2^)/3'
_refine_ls_weighting_scheme calc
_refine_ls_wR_factor_gt 0.2257
_refine_ls_wR_factor_ref 0.2611
_reflns_number_gt 2603
_reflns_number_total 4408
_reflns_threshold_expression >2sigma(I)
_cod_data_source_file ic700643n-file002.cif
_cod_data_source_block shelxl
_cod_database_code 4339721

loop_
_symmetry_equiv_pos_as_xyz
'x, y, z'
'-x, -y, -z'

loop_
_atom_site_label
_atom_site_type_symbol
_atom_site_fract_x
_atom_site_fract_y
_atom_site_fract_z
_atom_site_U_iso_or_equiv
_atom_site_adp_type
_atom_site_occupancy
_atom_site_symmetry_multiplicity
_atom_site_calc_flag
_atom_site_refinement_flags
P1 P 0.3389(2) 0.32185(16) 0.25121(15) 0.0730(6) Uani 1 1 d .
P2 P 0.7262(2) 0.00758(14) 0.22838(13) 0.0627(6) Uani 1 1 d .
P3 P 0.7816(3) 0.60863(18) 0.09737(16) 0.0846(7) Uani 1 1 d .
N3 N 0.7360(6) 0.0239(5) -0.1743(4) 0.0756(15) Uani 1 1 d .
H3C H 0.7391 -0.0308 -0.1375 0.08(2) Uiso 1 1 calc R
H3D H 0.6502 0.0524 -0.17 0.08(2) Uiso 1 1 calc R
N2 N 0.7220(5) 0.2215(4) -0.0537(3) 0.0684(14) Uani 1 1 d .
O23 O 0.6457(6) 0.0891(4) 0.2559(4) 0.1029(16) Uani 1 1 d .
O22 O 0.8580(6) 0.0542(5) 0.2003(4) 0.1145(18) Uani 1 1 d .
H220 H 0.8338 0.0885 0.1549 0.05 Uiso 1 1 calc .
N5 N 0.6045(5) 0.1361(4) -0.3039(4) 0.0660(13) Uani 1 1 d .
C7 C 0.6775(7) 0.2293(5) 0.0400(4) 0.0658(17) Uani 1 1 d .
H7A H 0.6514 0.1572 0.0574 0.040(13) Uiso 1 1 calc R
H7B H 0.5855 0.2632 0.0348 0.067(17) Uiso 1 1 calc R
N4 N 0.7557(6) 0.3093(5) 0.2116(4) 0.0712(15) Uani 1 1 d .
H4C H 0.7327 0.2449 0.233 0.09(3) Uiso 1 1 calc R
H4D H 0.6697 0.3402 0.2032 0.10(3) Uiso 1 1 calc R
C20 C 0.9056(7) 0.3373(5) 0.4596(5) 0.0739(19) Uani 1 1 d .
C15 C 0.8422(7) 0.3949(6) 0.3829(5) 0.0735(18) Uani 1 1 d .
C19 C 0.8824(7) 0.3675(7) 0.5526(5) 0.081(2) Uani 1 1 d .
C14 C 0.5489(7) 0.2071(6) -0.3603(5) 0.0735(18) Uani 1 1 d .
C4 C 0.8618(8) 0.1674(7) -0.0457(6) 0.092(2) Uani 1 1 d .
H4A H 0.8586 0.1172 0.0022 0.14(4) Uiso 1 1 calc R
H4B H 0.9534 0.2213 -0.0236 0.09(2) Uiso 1 1 calc R
N1 N 0.4996(6) 0.2902(5) -0.2068(5) 0.0894(18) Uani 1 1 d .
H1C H 0.4971 0.2214 -0.1937 0.061(18) Uiso 1 1 calc R
H1D H 0.4184 0.3137 -0.1874 2.0(13) Uiso 1 1 calc R
C8 C 0.8033(7) 0.2932(6) 0.1197(4) 0.0709(18) Uani 1 1 d .
H8A H 0.8921 0.2558 0.1285 0.079(19) Uiso 1 1 calc R
H8B H 0.8358 0.3631 0.0996 0.08(2) Uiso 1 1 calc R
C10 C 0.6734(7) 0.0617(5) -0.3418(5) 0.0746(19) Uani 1 1 d .
O24 O 0.6245(7) -0.0567(5) 0.1540(4) 0.125(2) Uani 1 1 d .
H240 H 0.6665 -0.1055 0.1345 0.05 Uiso 1 1 calc .
C18 C 0.7890(9) 0.4482(7) 0.5657(7) 0.093(2) Uani 1 1 d .
H18A H 0.7719 0.4681 0.6265 0.10(3) Uiso 1 1 calc R
C13 C 0.5558(10) 0.2032(8) -0.4557(6) 0.100(3) Uani 1 1 d .
H13A H 0.5121 0.2523 -0.4932 0.08(2) Uiso 1 1 calc R
C11 C 0.6876(10) 0.0563(8) -0.4392(6) 0.096(2) Uani 1 1 d .
H11A H 0.7381 0.0047 -0.4647 0.31(9) Uiso 1 1 calc R
C9 C 0.8800(8) 0.3791(7) 0.2852(5) 0.089(2) Uani 1 1 d .
H9A H 0.9739 0.3474 0.2908 0.11(3) Uiso 1 1 calc R
H9B H 0.9011 0.4491 0.2626 0.10(2) Uiso 1 1 calc R
O21 O 0.7646(7) -0.0512(6) 0.3048(5) 0.142(2) Uani 1 1 d .
C1 C 0.4741(8) 0.2897(7) -0.3107(6) 0.094(2) Uani 1 1 d .
H1A H 0.5139 0.3606 -0.3257 0.09(2) Uiso 1 1 calc R
H1B H 0.3635 0.276 -0.3364 0.10(2) Uiso 1 1 calc R
C6 C 0.7284(9) -0.0176(6) -0.2740(6) 0.091(2) Uani 1 1 d .
H6A H 0.658 -0.0854 -0.2894 0.12(3) Uiso 1 1 calc R
H6B H 0.83 -0.0309 -0.2822 0.09(2) Uiso 1 1 calc R
C21 C 0.9963(8) 0.2543(7) 0.4473(7) 0.100(2) Uani 1 1 d .
H21A H 1.0147 0.2334 0.387 0.07(2) Uiso 1 1 calc R
C5 C 0.8755(8) 0.1079(7) -0.1377(6) 0.098(2) Uani 1 1 d .
H5A H 0.8858 0.1582 -0.185 0.20(5) Uiso 1 1 calc R
H5B H 0.9676 0.074 -0.1274 0.09(2) Uiso 1 1 calc R
O31 O 0.7978(9) 0.7123(6) 0.1349(6) 0.163(3) Uani 1 1 d .
O32 O 0.6782(7) 0.5409(7) 0.1330(6) 0.171(3) Uani 1 1 d .
H32 H 0.7042 0.5456 0.1916 0.05 Uiso 1 1 calc .
C3 C 0.7475(11) 0.3280(8) -0.0895(8) 0.116(3) Uani 1 1 d .
H3A H 0.773 0.3826 -0.0347 0.24(7) Uiso 1 1 calc R
H3B H 0.8373 0.3314 -0.1192 0.6(2) Uiso 1 1 calc R
O13 O 0.3620(18) 0.4244(8) 0.2632(8) 0.266(6) Uani 1 1 d .
C17 C 0.7264(9) 0.4950(7) 0.4911(10) 0.109(3) Uani 1 1 d .
H17A H 0.6627 0.5459 0.4997 0.20(5) Uiso 1 1 calc R
C24 C 0.9526(10) 0.3143(9) 0.6305(7) 0.114(3) Uani 1 1 d .
H24A H 0.94 0.3343 0.6924 0.11(3) Uiso 1 1 calc R
C2 C 0.6390(15) 0.3525(8) -0.1480(10) 0.244(10) Uani 1 1 d .
H2A H 0.6897 0.3893 -0.1935 0.039(13) Uiso 1 1 calc R
H2B H 0.6016 0.408 -0.1118 0.10(2) Uiso 1 1 calc R
C16 C 0.7546(8) 0.4690(7) 0.4004(7) 0.093(2) Uani 1 1 d .
H16A H 0.711 0.5045 0.35 0.10(3) Uiso 1 1 calc R
C12 C 0.6254(12) 0.1286(10) -0.4947(7) 0.111(3) Uani 1 1 d .
H12A H 0.6313 0.1262 -0.5592 0.19(5) Uiso 1 1 calc R
C22 C 1.0571(10) 0.2049(8) 0.5271(9) 0.119(3) Uani 1 1 d .
H22A H 1.1133 0.1492 0.5193 0.16(4) Uiso 1 1 calc R
O14 O 0.4302(8) 0.2829(9) 0.1989(6) 0.227(5) Uani 1 1 d .
C23 C 1.0353(11) 0.2373(9) 0.6160(11) 0.125(4) Uani 1 1 d .
H23A H 1.0795 0.2044 0.6681 0.11(3) Uiso 1 1 calc R
O34 O 0.9198(11) 0.5766(7) 0.1136(8) 0.205(4) Uani 1 1 d .
H34 H 0.9515 0.5786 0.1716 0.05 Uiso 1 1 calc .
O11 O 0.3648(13) 0.2925(6) 0.3384(7) 0.218(4) Uani 1 1 d .
H110 H 0.3522 0.2266 0.3354 0.05 Uiso 1 1 calc .
O12 O 0.2004(9) 0.2775(11) 0.2125(6) 0.234(6) Uani 1 1 d .
H120 H 0.1772 0.2961 0.1586 0.05 Uiso 1 1 calc .
O33 O 0.7407(19) 0.6035(10) 0.0056(7) 0.304(8) Uani 1 1 d .
O1W O 0.2451(6) 0.1168(5) 0.0305(4) 0.1182(19) Uani 1 1 d .
H1AW H 0.2962 0.1333 -0.0214 0.142 Uiso 1 1 d R
H1BW H 0.2916 0.1474 0.0948 0.142 Uiso 1 1 d R

loop_
_atom_site_aniso_label
_atom_site_aniso_U_11
_atom_site_aniso_U_22
_atom_site_aniso_U_33
_atom_site_aniso_U_23
_atom_site_aniso_U_13
_atom_site_aniso_U_12
P1 0.0768(13) 0.0620(14) 0.0888(15) 0.0163(10) 0.0278(11) 0.0207(10)
P2 0.0668(11) 0.0457(11) 0.0796(13) 0.0127(9) 0.0195(9) 0.0126(8)
P3 0.0903(15) 0.0764(16) 0.0887(16) 0.0048(12) 0.0352(12) -0.0014(12)
N3 0.070(4) 0.070(4) 0.093(4) 0.018(4) 0.017(3) 0.025(3)
N2 0.066(3) 0.070(4) 0.068(4) 0.010(3) 0.014(3) 0.003(3)
O23 0.122(4) 0.082(4) 0.121(4) 0.018(3) 0.052(3) 0.033(3)
O22 0.092(4) 0.108(4) 0.153(5) 0.042(4) 0.031(3) 0.026(3)
N5 0.065(3) 0.067(4) 0.065(3) 0.008(3) 0.013(3) 0.007(3)
C7 0.064(4) 0.057(4) 0.075(5) 0.011(3) 0.010(3) 0.006(3)
N4 0.064(3) 0.073(4) 0.072(4) 0.004(3) 0.008(3) 0.005(3)
C20 0.056(4) 0.069(5) 0.087(6) 0.003(4) 0.001(3) -0.003(3)
C15 0.064(4) 0.068(5) 0.081(5) 0.005(4) 0.006(4) -0.002(4)
C19 0.063(4) 0.099(6) 0.065(5) 0.002(4) 0.003(4) -0.020(4)
C14 0.075(4) 0.067(5) 0.071(5) 0.020(4) 0.006(3) -0.008(4)
C4 0.056(4) 0.127(7) 0.093(6) 0.002(6) 0.008(4) 0.025(4)
N1 0.093(4) 0.067(4) 0.102(5) 0.008(4) -0.010(3) 0.032(3)
C8 0.065(4) 0.068(5) 0.073(5) 0.000(4) 0.010(3) -0.003(3)
C10 0.078(4) 0.056(5) 0.086(5) -0.004(4) 0.025(4) -0.008(4)
O24 0.137(5) 0.111(5) 0.131(5) -0.013(4) 0.059(4) 0.009(4)
C18 0.080(5) 0.079(6) 0.114(7) -0.013(5) 0.029(5) -0.011(4)
C13 0.107(6) 0.096(7) 0.070(6) 0.026(5) -0.015(5) -0.041(5)
C11 0.120(6) 0.083(6) 0.076(6) -0.018(5) 0.036(5) -0.019(5)
C9 0.075(5) 0.100(6) 0.077(5) 0.005(4) 0.004(4) -0.015(4)
O21 0.129(5) 0.146(6) 0.166(6) 0.084(5) 0.028(4) 0.042(4)
C1 0.074(5) 0.085(6) 0.122(7) 0.034(5) 0.004(4) 0.017(4)
C6 0.102(6) 0.071(6) 0.109(7) -0.007(5) 0.037(5) 0.030(5)
C21 0.084(5) 0.098(6) 0.116(7) 0.003(6) 0.014(5) 0.021(5)
C5 0.063(5) 0.122(7) 0.106(6) -0.002(6) 0.014(4) 0.021(5)
O31 0.187(7) 0.103(5) 0.210(7) -0.010(5) 0.096(6) 0.004(5)
O32 0.114(5) 0.175(7) 0.247(9) 0.081(6) 0.063(5) 0.025(5)
C3 0.107(6) 0.109(8) 0.122(8) 0.073(7) -0.007(5) -0.007(5)
O13 0.49(2) 0.099(7) 0.220(10) 0.035(6) 0.078(11) 0.051(9)
C17 0.078(5) 0.075(6) 0.178(11) 0.002(7) 0.037(6) 0.015(4)
C24 0.101(6) 0.141(9) 0.077(7) 0.024(6) 0.004(5) -0.045(6)
C2 0.303(17) 0.038(6) 0.288(16) 0.052(8) -0.170(15) -0.037(8)
C16 0.070(5) 0.086(6) 0.122(7) 0.013(5) 0.010(5) 0.017(4)
C12 0.128(8) 0.105(8) 0.078(7) -0.005(6) 0.022(6) -0.047(6)
C22 0.093(6) 0.112(8) 0.150(10) 0.026(7) 0.000(6) 0.033(6)
O14 0.110(5) 0.355(14) 0.216(8) -0.076(8) 0.050(5) 0.069(7)
C23 0.104(7) 0.108(8) 0.158(12) 0.039(8) -0.001(7) 0.024(6)
O34 0.169(7) 0.157(7) 0.319(12) 0.041(7) 0.138(8) 0.004(6)
O11 0.350(13) 0.095(5) 0.167(8) 0.022(5) -0.014(8) -0.019(7)
O12 0.108(5) 0.456(19) 0.140(6) 0.040(8) 0.014(5) 0.061(8)
O33 0.49(2) 0.251(12) 0.102(6) 0.011(7) 0.000(9) -0.093(13)
O1W 0.145(5) 0.122(5) 0.086(4) 0.025(3) 0.011(3) 0.025(4)

loop_
_atom_type_symbol
_atom_type_description
_atom_type_scat_dispersion_real
_atom_type_scat_dispersion_imag
_atom_type_scat_source
C C 0.0033 0.0016 'International Tables Vol C Tables 4.2.6.8 and 6.1.1.4'
H H 0 0 'International Tables Vol C Tables 4.2.6.8 and 6.1.1.4'
P P 0.1023 0.0942 'International Tables Vol C Tables 4.2.6.8 and 6.1.1.4'
O O 0.0106 0.006 'International Tables Vol C Tables 4.2.6.8 and 6.1.1.4'
N N 0.0061 0.0033 'International Tables Vol C Tables 4.2.6.8 and 6.1.1.4'

loop_
_geom_angle_atom_site_label_1
_geom_angle_atom_site_label_2
_geom_angle_atom_site_label_3
_geom_angle
O13 P1 O12 115.6(9)
O13 P1 O11 104.7(6)
O12 P1 O11 105.9(6)
O13 P1 O14 112.6(8)
O12 P1 O14 106.5(6)
O11 P1 O14 111.3(7)
O22 P2 O21 110.4(4)
O22 P2 O24 112.1(4)
O21 P2 O24 110.3(4)
O22 P2 O23 109.0(3)
O21 P2 O23 109.4(4)
O24 P2 O23 105.4(3)
O33 P3 O34 105.5(9)
O33 P3 O31 108.8(7)
O34 P3 O31 108.8(6)
O33 P3 O32 110.2(7)
O34 P3 O32 109.9(5)
O31 P3 O32 113.3(5)
C6 N3 C5 111.5(6)
C6 N3 H3C 109.3
C5 N3 H3C 109.3
C6 N3 H3D 109.3
C5 N3 H3D 109.3
H3C N3 H3D 108
C7 N2 C3 111.8(6)
C7 N2 C4 108.6(5)
C3 N2 C4 112.1(6)
P2 O22 H220 109.5
C10 N5 C14 118.0(6)
N2 C7 C8 113.7(5)
N2 C7 H7A 108.8
C8 C7 H7A 108.8
N2 C7 H7B 108.8
C8 C7 H7B 108.8
H7A C7 H7B 107.7
C8 N4 C9 111.8(5)
C8 N4 H4C 109.3
C9 N4 H4C 109.3
C8 N4 H4D 109.3
C9 N4 H4D 109.3
H4C N4 H4D 107.9
C19 C20 C21 118.6(8)
C19 C20 C15 118.1(7)
C21 C20 C15 123.3(7)
C16 C15 C20 119.1(7)
C16 C15 C9 119.2(8)
C20 C15 C9 121.5(7)
C20 C19 C18 119.3(8)
C20 C19 C24 118.4(8)
C18 C19 C24 122.3(9)
N5 C14 C13 122.6(8)
N5 C14 C1 114.3(6)
C13 C14 C1 123.1(8)
N2 C4 C5 113.7(6)
N2 C4 H4A 108.8
C5 C4 H4A 108.8
N2 C4 H4B 108.8
C5 C4 H4B 108.8
H4A C4 H4B 107.7
C1 N1 C2 119.4(8)
C1 N1 H1C 107.5
C2 N1 H1C 107.5
C1 N1 H1D 107.5
C2 N1 H1D 107.5
H1C N1 H1D 107
N4 C8 C7 114.2(5)
N4 C8 H8A 108.7
C7 C8 H8A 108.7
N4 C8 H8B 108.7
C7 C8 H8B 108.7
H8A C8 H8B 107.6
N5 C10 C11 121.5(8)
N5 C10 C6 114.7(6)
C11 C10 C6 123.8(7)
P2 O24 H240 109.5
C17 C18 C19 119.9(9)
C17 C18 H18A 120
C19 C18 H18A 120
C12 C13 C14 119.9(9)
C12 C13 H13A 120
C14 C13 H13A 120
C12 C11 C10 118.4(9)
C12 C11 H11A 120.8
C10 C11 H11A 120.8
C15 C9 N4 114.8(5)
C15 C9 H9A 108.6
N4 C9 H9A 108.6
C15 C9 H9B 108.6
N4 C9 H9B 108.6
H9A C9 H9B 107.5
N1 C1 C14 114.2(6)
N1 C1 H1A 108.7
C14 C1 H1A 108.7
N1 C1 H1B 108.7
C14 C1 H1B 108.7
H1A C1 H1B 107.6
N3 C6 C10 110.9(6)
N3 C6 H6A 109.5
C10 C6 H6A 109.5
N3 C6 H6B 109.5
C10 C6 H6B 109.5
H6A C6 H6B 108
C22 C21 C20 119.1(9)
C22 C21 H21A 120.5
C20 C21 H21A 120.5
N3 C5 C4 110.5(6)
N3 C5 H5A 109.6
C4 C5 H5A 109.6
N3 C5 H5B 109.6
C4 C5 H5B 109.6
H5A C5 H5B 108.1
P3 O32 H32 109.5
C2 C3 N2 117.1(9)
C2 C3 H3A 108
N2 C3 H3A 108
C2 C3 H3B 108
N2 C3 H3B 108
H3A C3 H3B 107.3
C18 C17 C16 120.9(9)
C18 C17 H17A 119.6
C16 C17 H17A 119.6
C23 C24 C19 121.2(10)
C23 C24 H24A 119.4
C19 C24 H24A 119.4
C3 C2 N1 133.0(9)
C3 C2 H2A 104
N1 C2 H2A 104
C3 C2 H2B 104
N1 C2 H2B 104
H2A C2 H2B 105.4
C15 C16 C17 122.5(9)
C15 C16 H16A 118.8
C17 C16 H16A 118.8
C13 C12 C11 119.5(9)
C13 C12 H12A 120.2
C11 C12 H12A 120.2
C23 C22 C21 121.0(10)
C23 C22 H22A 119.5
C21 C22 H22A 119.5
C24 C23 C22 121.8(11)
C24 C23 H23A 119.1
C22 C23 H23A 119.1
P3 O34 H34 109.5
P1 O11 H110 109.5
P1 O12 H120 109.5
H1AW O1W H1BW 120

loop_
_geom_bond_atom_site_label_1
_geom_bond_atom_site_label_2
_geom_bond_distance
P1 O13 1.273(9)
P1 O12 1.282(9)
P1 O11 1.314(9)
P1 O14 1.319(7)
P2 O22 1.379(5)
P2 O21 1.385(6)
P2 O24 1.379(6)
P2 O23 1.405(5)
P3 O33 1.285(9)
P3 O34 1.334(10)
P3 O31 1.350(7)
P3 O32 1.364(7)
N3 C6 1.463(8)
N3 C5 1.496(8)
N3 H3C 0.9
N3 H3D 0.9
N2 C7 1.464(7)
N2 C3 1.477(9)
N2 C4 1.493(8)
O22 H220 0.82
N5 C10 1.325(8)
N5 C14 1.335(8)
C7 C8 1.523(8)
C7 H7A 0.97
C7 H7B 0.97
N4 C8 1.460(7)
N4 C9 1.500(8)
N4 H4C 0.9
N4 H4D 0.9
C20 C19 1.413(9)
C20 C21 1.429(10)
C20 C15 1.434(9)
C15 C16 1.336(10)
C15 C9 1.498(9)
C19 C18 1.425(11)
C19 C24 1.433(11)
C14 C13 1.371(10)
C14 C1 1.512(10)
C4 C5 1.493(10)
C4 H4A 0.97
C4 H4B 0.97
N1 C1 1.457(9)
N1 C2 1.447(10)
N1 H1C 0.9
N1 H1D 0.9
C8 H8A 0.97
C8 H8B 0.97
C10 C11 1.417(10)
C10 C6 1.513(10)
O24 H240 0.82
C18 C17 1.328(11)
C18 H18A 0.93
C13 C12 1.337(12)
C13 H13A 0.93
C11 C12 1.362(12)
C11 H11A 0.93
C9 H9A 0.97
C9 H9B 0.97
C1 H1A 0.97
C1 H1B 0.97
C6 H6A 0.97
C6 H6B 0.97
C21 C22 1.399(11)
C21 H21A 0.93
C5 H5A 0.97
C5 H5B 0.97
O32 H32 0.82
C3 C2 1.245(11)
C3 H3A 0.97
C3 H3B 0.97
C17 C16 1.386(12)
C17 H17A 0.93
C24 C23 1.325(13)
C24 H24A 0.93
C2 H2A 0.97
C2 H2B 0.97
C16 H16A 0.93
C12 H12A 0.93
C22 C23 1.359(13)
C22 H22A 0.93
C23 H23A 0.93
O34 H34 0.82
O11 H110 0.82
O12 H120 0.82
O1W H1AW 0.96
O1W H1BW 0.96
